data_7221469
loop_
_publ_author_name
'Brechtel, E.'
'Cordier, G.'
'Schaefer, H.'

_publ_section_title
;
 Ueber Oxidprictide: Zur Kenntnis von Ba2 Mn2 Sb2 O und Ba2 Mn2 Bi2 O
;
_journal_name_full
;
Zeitschrift fuer Naturforschung, Teil B. Anorganische Chemie, Organische 
Chemie (33,1978-41,1986)
;
_journal_page_first 27
_journal_page_last 30
_journal_volume 36
_journal_year 1981
_chemical_formula_sum 'Ba2 Bi2 Mn2 O'
_chemical_name_systematic 'Ba2 Mn2 Bi2 O'
_space_group_IT_number 194
_symmetry_space_group_name_Hall '-P 6c 2c'
_symmetry_space_group_name_H-M 'P 63/m m c'
_cell_angle_alpha 90
_cell_angle_beta 90
_cell_angle_gamma 120
_cell_formula_units_Z 2
_cell_length_a 4.803
_cell_length_b 4.803
_cell_length_c 20.097
_cell_volume 401.501
_citation_journal_id_ASTM ZNBAD2
_cod_data_source_file Brechtel_ZNBAD2_1981_12.cif
_cod_data_source_block Ba2Bi2Mn2O1
_cod_original_cell_volume 401.5014
_cod_original_formula_sum 'Ba2 Bi2 Mn2 O1'
_cod_database_code 7221469

loop_
_symmetry_equiv_pos_as_xyz
x,y,z
x-y,x,z+1/2
-y,x-y,z
-x,-y,z+1/2
-x+y,-x,z
y,-x+y,z+1/2
-y,-x,-z+1/2
x-y,-y,-z
x,x-y,-z+1/2
y,x,-z
-x+y,y,-z+1/2
-x,-x+y,-z
-x,-y,-z
-x+y,-x,-z-1/2
y,-x+y,-z
x,y,-z-1/2
x-y,x,-z
-y,x-y,-z-1/2
y,x,z-1/2
-x+y,y,z
-x,-x+y,z-1/2
-y,-x,z
x-y,-y,z-1/2
x,x-y,z

loop_
_atom_site_label
_atom_site_type_symbol
_atom_site_fract_x
_atom_site_fract_y
_atom_site_fract_z
_atom_site_occupancy
_atom_site_U_iso_or_equiv
O1 O 0.3333 0.6667 0.75 1 0.0
Ba2 Ba 0 0 0 1 0.0
Mn1 Mn 0.3333 0.6667 0.6499 1 0.0
Bi1 Bi 0.3333 0.6667 0.3883 1 0.0
Ba1 Ba 0 0 0.25 1 0.0
